data_7701881
loop_
_publ_author_name
'Alvarez-Miguel, Lucia'
'\'Alvarez-Miguel, Ines'
'Mart\'in \'Alvarez, Jose Miguel'
'Alvarez, Celedonio M.'
'Rogez, Guillaume'
'Garc\'ia-Rodr\'iguez, Ra\'ul'
'Miguel, Daniel'

_publ_section_title
;
 Copper complexes for the promotion of iminopyridine ligands derived from
 \b-alanine and self-aldol additions: Relaxivity and cytotoxic properties
;
_journal_name_full 'Dalton Transactions'
_journal_paper_doi 10.1039/C9DT03822A
_journal_year 2019
_chemical_formula_moiety 'C9 H9 Cl Cu N2 O2'
_chemical_formula_sum 'C9 H9 Cl Cu N2 O2'
_chemical_formula_weight 276.17
_space_group_crystal_system monoclinic
_space_group_IT_number 14
_space_group_name_Hall '-P 2ybc'
_space_group_name_H-M_alt 'P 1 21/c 1'
_atom_sites_solution_hydrogens geom
_audit_creation_date 2016-04-21
_audit_creation_method
;
Olex2 1.2
(compiled 2016.02.19 svn.r3266 for OlexSys, GUI svn.r5155)
;
_audit_update_record
;
2019-09-24 deposited with the CCDC.	2019-11-11 downloaded from the CCDC.
;
_cell_angle_alpha 90
_cell_angle_beta 103.354(9)
_cell_angle_gamma 90
_cell_formula_units_Z 4
_cell_length_a 7.9634(8)
_cell_length_b 9.7573(7)
_cell_length_c 13.5662(10)
_cell_measurement_reflns_used 2497
_cell_measurement_temperature 297(2)
_cell_measurement_theta_max 29.4282
_cell_measurement_theta_min 2.0872
_cell_volume 1025.61(15)
_computing_cell_refinement 'CrysAlisPro 1.171.38.41 (Rigaku OD, 2015)'
_computing_data_collection 'CrysAlisPro 1.171.38.41 (Rigaku OD, 2015)'
_computing_data_reduction 'CrysAlisPro 1.171.38.41 (Rigaku OD, 2015)'
_computing_molecular_graphics 'Olex2 (Dolomanov et al., 2009)'
_computing_publication_material 'Olex2 (Dolomanov et al., 2009)'
_computing_structure_refinement 'ShelXL (Sheldrick, 2015)'
_diffrn_ambient_temperature 297.15
_diffrn_detector 'CCD plate'
_diffrn_detector_area_resol_mean 10.4757
_diffrn_detector_type Atlas
_diffrn_measured_fraction_theta_full 1.000
_diffrn_measured_fraction_theta_max 0.854
_diffrn_measurement_details
;
List of Runs (angles in degrees, time in seconds):

  # Type    Start    End  Width  t~exp~   \w     \q     \k     \f   Frames
#--------------------------------------------------------------------------
  1  \w     35.00 100.00   1.00   27.30    --   12.43 179.00  30.00   65
  2  \w    -47.00  37.00   1.00   27.30    --   12.43 -37.00  30.00   84
  3  \w    -32.00  15.00   1.00   27.30    --   12.43 -37.00 150.00   47
;
_diffrn_measurement_device 'four-circle diffractometer'
_diffrn_measurement_device_type 'SuperNova, Dual, Cu at zero, Atlas'
_diffrn_measurement_method '\w scans'
_diffrn_orient_matrix_type 'CrysAlisPro convention (1999,Acta A55,543-557)'
_diffrn_orient_matrix_UB_11 -0.0061797000
_diffrn_orient_matrix_UB_12 0.0544783000
_diffrn_orient_matrix_UB_13 -0.0352422000
_diffrn_orient_matrix_UB_21 0.0911483000
_diffrn_orient_matrix_UB_22 0.0070149000
_diffrn_orient_matrix_UB_23 0.0127686000
_diffrn_orient_matrix_UB_31 0.0060943000
_diffrn_orient_matrix_UB_32 -0.0474945000
_diffrn_orient_matrix_UB_33 -0.0386068000
_diffrn_radiation_monochromator mirror
_diffrn_radiation_probe x-ray
_diffrn_radiation_type MoK\a
_diffrn_radiation_wavelength 0.71073
_diffrn_reflns_av_R_equivalents 0.0231
_diffrn_reflns_av_unetI/netI 0.0339
_diffrn_reflns_Laue_measured_fraction_full 1.000
_diffrn_reflns_Laue_measured_fraction_max 0.854
_diffrn_reflns_limit_h_max 10
_diffrn_reflns_limit_h_min -10
_diffrn_reflns_limit_k_max 12
_diffrn_reflns_limit_k_min -13
_diffrn_reflns_limit_l_max 16
_diffrn_reflns_limit_l_min -18
_diffrn_reflns_number 5162
_diffrn_reflns_point_group_measured_fraction_full 1.000
_diffrn_reflns_point_group_measured_fraction_max 0.854
_diffrn_reflns_theta_full 26.000
_diffrn_reflns_theta_max 29.428
_diffrn_reflns_theta_min 2.596
_diffrn_source 'micro-focus sealed X-ray tube'
_diffrn_source_type 'SuperNova (Mo) X-ray Source'
_exptl_absorpt_coefficient_mu 2.368
_exptl_absorpt_correction_T_max 0.826
_exptl_absorpt_correction_T_min 0.724
_exptl_absorpt_correction_type gaussian
_exptl_absorpt_process_details
;
CrysAlisPro 1.171.38.41 (Rigaku Oxford Diffraction, 2015)
Numerical absorption correction based on gaussian integration over
			a multifaceted crystal model
Empirical absorption correction using spherical harmonics,
 implemented in SCALE3 ABSPACK scaling algorithm.
;
_exptl_crystal_colour 'dark green'
_exptl_crystal_colour_modifier dark
_exptl_crystal_colour_primary green
_exptl_crystal_density_diffrn 1.789
_exptl_crystal_description trapezoid
_exptl_crystal_F_000 556
_exptl_crystal_size_max 0.23
_exptl_crystal_size_mid 0.125
_exptl_crystal_size_min 0.11
_refine_diff_density_max 0.649
_refine_diff_density_min -0.548
_refine_diff_density_rms 0.070
_refine_ls_extinction_method none
_refine_ls_goodness_of_fit_ref 1.014
_refine_ls_hydrogen_treatment constr
_refine_ls_matrix_type full
_refine_ls_number_parameters 136
_refine_ls_number_reflns 2423
_refine_ls_number_restraints 0
_refine_ls_restrained_S_all 1.014
_refine_ls_R_factor_all 0.0460
_refine_ls_R_factor_gt 0.0350
_refine_ls_shift/su_max 0.000
_refine_ls_shift/su_mean 0.000
_refine_ls_structure_factor_coef Fsqd
_refine_ls_weighting_details 'w=1/[\s^2^(Fo^2^)+(0.0297P)^2^+0.9295P] where P=(Fo^2^+2Fc^2^)/3'
_refine_ls_weighting_scheme calc
_refine_ls_wR_factor_gt 0.0760
_refine_ls_wR_factor_ref 0.0823
_reflns_Friedel_coverage 0.000
_reflns_number_gt 1998
_reflns_number_total 2423
_reflns_threshold_expression 'I > 2\s(I)'
_cod_data_source_file c9dt03822a2.cif
_cod_data_source_block Compound_6_cuclbala
_cod_database_code 7701881
_chemical_oxdiff_formula C9H9Cl1Cu1N2O2
_shelx_space_group_comment
;
The symmetry employed for this shelxl refinement is uniquely defined
by the following loop, which should always be used as a source of
symmetry information in preference to the above space-group names.
They are only intended as comments.
;
_reflns_odcompleteness_completeness 99.91
_reflns_odcompleteness_iscentric 1
_reflns_odcompleteness_theta 26.32
_olex2_refinement_description
;
1. Fixed Uiso
 At 1.2 times of:
  All C(H) groups, All C(H,H) groups
2.a Secondary CH2 refined with riding coordinates:
 C17(H17A,H17B), C18(H18A,H18B)
2.b Aromatic/amide H refined with riding coordinates:
 C11(H11), C12(H12), C13(H13), C14(H14), C16(H16)
;
_shelx_shelxl_version_number 2014/7
_olex2_submission_special_instructions 'No special instructions were received'
_oxdiff_exptl_absorpt_empirical_details
;
Empirical correction (ABSPACK) includes:
- Absorption correction using spherical harmonics
- Frame scaling
;
_oxdiff_exptl_absorpt_empirical_full_max 1.083
_oxdiff_exptl_absorpt_empirical_full_min 0.913

loop_
_space_group_symop_operation_xyz
'x, y, z'
'-x, y+1/2, -z+1/2'
'-x, -y, -z'
'x, -y-1/2, z-1/2'

loop_
_atom_site_label
_atom_site_type_symbol
_atom_site_fract_x
_atom_site_fract_y
_atom_site_fract_z
_atom_site_U_iso_or_equiv
_atom_site_adp_type
_atom_site_occupancy
_atom_site_site_symmetry_order
_atom_site_calc_flag
_atom_site_refinement_flags_posn
Cu1 Cu 0.69528(5) 0.37820(3) 0.31055(2) 0.03283(12) Uani 1 1 d .
Cl1 Cl 0.82506(12) 0.44670(9) 0.18785(5) 0.0539(2) Uani 1 1 d .
O1 O 0.6254(3) 0.2066(2) 0.24143(14) 0.0506(6) Uani 1 1 d .
O2 O 0.5684(3) -0.0131(2) 0.22151(15) 0.0449(5) Uani 1 1 d .
N1 N 0.7853(3) 0.5392(2) 0.40380(16) 0.0348(5) Uani 1 1 d .
N2 N 0.6456(3) 0.3093(2) 0.43834(15) 0.0297(5) Uani 1 1 d .
C11 C 0.8543(4) 0.6568(3) 0.3827(2) 0.0445(7) Uani 1 1 d .
H11 H 0.8682 0.6714 0.3173 0.053 Uiso 1 1 calc R
C12 C 0.9059(4) 0.7578(3) 0.4546(3) 0.0479(8) Uani 1 1 d .
H12 H 0.9531 0.8390 0.4373 0.057 Uiso 1 1 calc R
C13 C 0.8873(4) 0.7379(3) 0.5510(3) 0.0483(8) Uani 1 1 d .
H13 H 0.9227 0.8047 0.6003 0.058 Uiso 1 1 calc R
C14 C 0.8149(4) 0.6170(3) 0.5744(2) 0.0436(7) Uani 1 1 d .
H14 H 0.8006 0.6009 0.6395 0.052 Uiso 1 1 calc R
C15 C 0.7645(3) 0.5207(3) 0.49896(19) 0.0325(6) Uani 1 1 d .
C16 C 0.6859(4) 0.3883(3) 0.51433(19) 0.0346(6) Uani 1 1 d .
H16 H 0.6666 0.3637 0.5770 0.042 Uiso 1 1 calc R
C17 C 0.5662(4) 0.1761(3) 0.4452(2) 0.0402(7) Uani 1 1 d .
H17A H 0.4435 0.1813 0.4151 0.048 Uiso 1 1 calc R
H17B H 0.5811 0.1506 0.5158 0.048 Uiso 1 1 calc R
C18 C 0.6477(4) 0.0689(3) 0.3910(2) 0.0423(7) Uani 1 1 d .
H18A H 0.6070 -0.0208 0.4057 0.051 Uiso 1 1 calc R
H18B H 0.7718 0.0710 0.4172 0.051 Uiso 1 1 calc R
C20 C 0.6082(4) 0.0886(3) 0.2769(2) 0.0360(6) Uani 1 1 d .

loop_
_atom_site_aniso_label
_atom_site_aniso_U_11
_atom_site_aniso_U_22
_atom_site_aniso_U_33
_atom_site_aniso_U_23
_atom_site_aniso_U_13
_atom_site_aniso_U_12
Cu1 0.0519(2) 0.02480(19) 0.02433(17) 0.00125(13) 0.01404(14) -0.00116(14)
Cl1 0.0772(6) 0.0548(5) 0.0383(4) -0.0008(3) 0.0311(4) -0.0121(4)
O1 0.0947(18) 0.0306(11) 0.0304(10) -0.0041(9) 0.0219(11) -0.0103(11)
O2 0.0511(13) 0.0356(11) 0.0518(12) -0.0152(10) 0.0192(10) -0.0111(9)
N1 0.0436(13) 0.0299(12) 0.0336(12) -0.0009(10) 0.0147(10) 0.0008(10)
N2 0.0379(12) 0.0272(11) 0.0254(10) 0.0022(9) 0.0103(9) 0.0015(9)
C11 0.0582(19) 0.0325(16) 0.0471(17) 0.0011(14) 0.0211(15) -0.0040(14)
C12 0.0476(18) 0.0291(16) 0.071(2) -0.0044(15) 0.0226(16) -0.0042(13)
C13 0.0462(18) 0.0404(18) 0.061(2) -0.0221(15) 0.0175(15) -0.0053(14)
C14 0.0463(17) 0.0458(18) 0.0423(16) -0.0141(14) 0.0174(14) -0.0020(14)
C15 0.0346(14) 0.0338(14) 0.0316(13) -0.0051(11) 0.0126(11) 0.0025(11)
C16 0.0423(15) 0.0375(16) 0.0274(13) 0.0011(12) 0.0147(11) 0.0004(12)
C17 0.0555(18) 0.0344(15) 0.0340(14) 0.0023(12) 0.0172(13) -0.0111(13)
C18 0.0528(18) 0.0278(15) 0.0455(16) 0.0054(13) 0.0098(14) -0.0046(13)
C20 0.0405(15) 0.0327(15) 0.0381(14) -0.0051(12) 0.0159(12) -0.0033(12)

loop_
_atom_type_symbol
_atom_type_description
_atom_type_scat_dispersion_real
_atom_type_scat_dispersion_imag
_atom_type_scat_source
C C 0.0033 0.0016 'International Tables Vol C Tables 4.2.6.8 and 6.1.1.4'
H H 0.0000 0.0000 'International Tables Vol C Tables 4.2.6.8 and 6.1.1.4'
Cl Cl 0.1484 0.1585 'International Tables Vol C Tables 4.2.6.8 and 6.1.1.4'
Cu Cu 0.3201 1.2651 'International Tables Vol C Tables 4.2.6.8 and 6.1.1.4'
N N 0.0061 0.0033 'International Tables Vol C Tables 4.2.6.8 and 6.1.1.4'
O O 0.0106 0.0060 'International Tables Vol C Tables 4.2.6.8 and 6.1.1.4'

loop_
_exptl_crystal_face_index_h
_exptl_crystal_face_index_k
_exptl_crystal_face_index_l
_exptl_crystal_face_perp_dist
-7 10 0 0.0621
8 10 0 0.0534
-3 13 5 0.0540
10 -3 4 0.0394
-10 -4 -4 0.0708
-8 -9 8 0.0702
-9 3 13 0.0592
-2 -10 -11 0.0558
11 1 -1 0.0512
-1 -5 -17 0.0886
7 -11 -1 0.0502
1 9 14 0.0486
4 9 -14 0.1123

loop_
_geom_angle_atom_site_label_1
_geom_angle_atom_site_label_2
_geom_angle_atom_site_label_3
_geom_angle
_geom_angle_site_symmetry_3
Cl1 Cu1 O2 106.11(6) 2_655
O1 Cu1 Cl1 91.62(6) .
O1 Cu1 O2 99.16(9) 2_655
O1 Cu1 N1 170.49(9) .
O1 Cu1 N2 92.13(8) .
N1 Cu1 Cl1 94.26(7) .
N1 Cu1 O2 86.39(9) 2_655
N2 Cu1 Cl1 164.68(7) .
N2 Cu1 O2 87.94(8) 2_655
N2 Cu1 N1 80.30(9) .
C20 O1 Cu1 130.24(18) .
C20 O2 Cu1 125.23(18) 2_645
C11 N1 Cu1 129.32(19) .
C11 N1 C15 117.9(2) .
C15 N1 Cu1 112.77(18) .
C16 N2 Cu1 116.14(18) .
C16 N2 C17 121.5(2) .
C17 N2 Cu1 122.38(16) .
N1 C11 H11 118.9 .
N1 C11 C12 122.3(3) .
C12 C11 H11 118.9 .
C11 C12 H12 120.2 .
C13 C12 C11 119.7(3) .
C13 C12 H12 120.2 .
C12 C13 H13 120.5 .
C12 C13 C14 119.0(3) .
C14 C13 H13 120.5 .
C13 C14 H14 120.7 .
C15 C14 C13 118.5(3) .
C15 C14 H14 120.7 .
N1 C15 C14 122.6(3) .
N1 C15 C16 113.7(2) .
C14 C15 C16 123.6(2) .
N2 C16 C15 117.1(2) .
N2 C16 H16 121.5 .
C15 C16 H16 121.5 .
N2 C17 H17A 109.6 .
N2 C17 H17B 109.6 .
N2 C17 C18 110.2(2) .
H17A C17 H17B 108.1 .
C18 C17 H17A 109.6 .
C18 C17 H17B 109.6 .
C17 C18 H18A 108.9 .
C17 C18 H18B 108.9 .
C17 C18 C20 113.4(2) .
H18A C18 H18B 107.7 .
C20 C18 H18A 108.9 .
C20 C18 H18B 108.9 .
O1 C20 C18 119.1(2) .
O2 C20 O1 122.1(3) .
O2 C20 C18 118.7(3) .

loop_
_geom_bond_atom_site_label_1
_geom_bond_atom_site_label_2
_geom_bond_distance
_geom_bond_site_symmetry_2
Cu1 Cl1 2.2541(8) .
Cu1 O1 1.937(2) .
Cu1 O2 2.303(2) 2_655
Cu1 N1 2.040(2) .
Cu1 N2 1.983(2) .
O1 C20 1.268(3) .
O2 Cu1 2.303(2) 2_645
O2 C20 1.240(3) .
N1 C11 1.332(4) .
N1 C15 1.351(3) .
N2 C16 1.268(3) .
N2 C17 1.457(3) .
C11 H11 0.9300 .
C11 C12 1.381(4) .
C12 H12 0.9300 .
C12 C13 1.364(5) .
C13 H13 0.9300 .
C13 C14 1.381(4) .
C14 H14 0.9300 .
C14 C15 1.379(4) .
C15 C16 1.471(4) .
C16 H16 0.9300 .
C17 H17A 0.9700 .
C17 H17B 0.9700 .
C17 C18 1.509(4) .
C18 H18A 0.9700 .
C18 H18B 0.9700 .
C18 C20 1.519(4) .

loop_
_geom_torsion_atom_site_label_1
_geom_torsion_atom_site_label_2
_geom_torsion_atom_site_label_3
_geom_torsion_atom_site_label_4
_geom_torsion
_geom_torsion_site_symmetry_1
Cu1 O1 C20 O2 -177.0(2) .
Cu1 O1 C20 C18 -0.7(4) .
Cu1 O2 C20 O1 -108.0(3) 2_645
Cu1 O2 C20 C18 75.7(3) 2_645
Cu1 N1 C11 C12 178.5(2) .
Cu1 N1 C15 C14 -179.5(2) .
Cu1 N1 C15 C16 1.4(3) .
Cu1 N2 C16 C15 -0.1(3) .
Cu1 N2 C17 C18 43.9(3) .
N1 C11 C12 C13 0.3(5) .
N1 C15 C16 N2 -0.9(4) .
N2 C17 C18 C20 -67.8(3) .
C11 N1 C15 C14 -1.4(4) .
C11 N1 C15 C16 179.5(3) .
C11 C12 C13 C14 -0.7(5) .
C12 C13 C14 C15 0.1(5) .
C13 C14 C15 N1 1.0(5) .
C13 C14 C15 C16 -180.0(3) .
C14 C15 C16 N2 -180.0(3) .
C15 N1 C11 C12 0.7(5) .
C16 N2 C17 C18 -136.6(3) .
C17 N2 C16 C15 -179.7(2) .
C17 C18 C20 O1 47.4(4) .
C17 C18 C20 O2 -136.1(3) .

loop_
_exptl_oxdiff_crystal_face_indexfrac_h
_exptl_oxdiff_crystal_face_indexfrac_k
_exptl_oxdiff_crystal_face_indexfrac_l
_exptl_oxdiff_crystal_face_x
_exptl_oxdiff_crystal_face_y
_exptl_oxdiff_crystal_face_z
-7.0040 10.0328 -0.0094 0.5902 -0.5681 -0.5188
8.0211 9.9970 0.0239 0.4942 0.8015 -0.4268
-2.9901 13.0253 5.0150 0.5513 -0.1171 -0.8305
10.0184 -3.0309 4.0314 -0.3691 0.9434 0.0494
-10.0238 -3.9804 -4.0357 -0.0127 -0.9931 0.2838
-8.0125 -8.9999 7.9986 -0.7227 -0.6913 0.0698
-8.9999 3.0190 13.0175 -0.2387 -0.6329 -0.7008
-2.0219 -10.0052 -11.0408 -0.1435 -0.3955 0.8891
11.0182 0.9759 -0.9776 0.0195 0.9987 0.0585
-1.0223 -4.9961 -17.0519 0.3351 -0.3460 0.8894
7.0023 -11.0339 -0.9939 -0.6093 0.5482 0.6051
1.0224 9.0042 14.0462 -0.0108 0.3357 -0.9637
3.9998 9.0129 -14.0240 0.9605 0.2487 0.1377
